data_7157541
loop_
_publ_author_name
'Nguyen, Tuan K.'
'Titov, Gleb D.'
'Khoroshilova, Olesya V.'
'Kinzhalov, Mikhail A.'
'Rostovskii, Nikolai V.'

_publ_section_title
;
 Light-induced one-pot synthesis of pyrimidine derivatives from vinyl
 azides.
;
_journal_issue 26
_journal_name_full 'Organic &amp; biomolecular chemistry'
_journal_page_first 4971
_journal_page_last 4982
_journal_paper_doi 10.1039/d0ob00693a
_journal_volume 18
_journal_year 2020
_chemical_formula_moiety 'C22 H22 N2 O6'
_chemical_formula_sum 'C22 H22 N2 O6'
_chemical_formula_weight 410.41
_space_group_crystal_system monoclinic
_space_group_IT_number 14
_space_group_name_Hall '-P 2ybc'
_space_group_name_H-M_alt 'P 1 21/c 1'
_atom_sites_solution_hydrogens mixed
_audit_creation_date 2020-03-19
_audit_creation_method
;
Olex2 1.2
(compiled 2017.03.28 svn.r3405 for OlexSys, GUI svn.r5337)
;
_audit_update_record
;
2020-03-31 deposited with the CCDC.	2020-06-15 downloaded from the CCDC.
;
_cell_angle_alpha 90
_cell_angle_beta 99.580(2)
_cell_angle_gamma 90
_cell_formula_units_Z 4
_cell_length_a 14.0485(3)
_cell_length_b 13.9573(3)
_cell_length_c 10.3547(3)
_cell_measurement_reflns_used 4354
_cell_measurement_temperature 100(2)
_cell_measurement_theta_max 28.3270
_cell_measurement_theta_min 3.0520
_cell_volume 2002.03(8)
_computing_cell_refinement 'CrysAlisPro 1.171.40.71a (Rigaku OD, 2020)'
_computing_data_collection 'CrysAlisPro 1.171.40.71a (Rigaku OD, 2020)'
_computing_data_reduction 'CrysAlisPro 1.171.40.71a (Rigaku OD, 2020)'
_computing_molecular_graphics 'Olex2 (Dolomanov et al., 2009)'
_computing_publication_material 'Olex2 (Dolomanov et al., 2009)'
_computing_structure_refinement 'ShelXL (Sheldrick, 2015)'
_diffrn_ambient_environment N~2~
_diffrn_ambient_temperature 100(2)
_diffrn_detector 'CCD plate'
_diffrn_detector_area_resol_mean 16.2096
_diffrn_detector_type Eos
_diffrn_measured_fraction_theta_full 0.999
_diffrn_measured_fraction_theta_max 0.966
_diffrn_measurement_details
;
List of Runs (angles in degrees, time in seconds):

  # Type    Start    End  Width  t~exp~   \w     \q     \k     \f   Frames
#--------------------------------------------------------------------------
  1  \w    -88.00 -17.00   1.00   84.45    --  -19.04 -57.00 150.00   71
  2  \w    -93.00  27.00   1.00   84.45    --  -19.04 -19.00-180.00  120
  3  \w     16.00  57.00   1.00   84.45    --   20.06 -99.00 -30.00   41
  4  \w    -56.00  42.00   1.00   84.45    --  -19.04  19.00 -30.00   98
  5  \w    -81.00 -49.00   1.00   84.45    --  -19.04 -38.00 -30.00   32
;
_diffrn_measurement_device 'four-circle diffractometer'
_diffrn_measurement_device_type 'Xcalibur, Eos'
_diffrn_measurement_method '\w scans'
_diffrn_orient_matrix_type 'CrysAlisPro convention (1999,Acta A55,543-557)'
_diffrn_orient_matrix_UB_11 0.0319910000
_diffrn_orient_matrix_UB_12 -0.0030990000
_diffrn_orient_matrix_UB_13 -0.0460866000
_diffrn_orient_matrix_UB_21 0.0385909000
_diffrn_orient_matrix_UB_22 0.0155781000
_diffrn_orient_matrix_UB_23 0.0485410000
_diffrn_orient_matrix_UB_31 0.0104303000
_diffrn_orient_matrix_UB_32 -0.0482725000
_diffrn_orient_matrix_UB_33 0.0186321000
_diffrn_radiation_monochromator graphite
_diffrn_radiation_probe x-ray
_diffrn_radiation_type MoK\a
_diffrn_radiation_wavelength 0.71073
_diffrn_reflns_av_R_equivalents 0.0318
_diffrn_reflns_av_unetI/netI 0.0368
_diffrn_reflns_Laue_measured_fraction_full 0.999
_diffrn_reflns_Laue_measured_fraction_max 0.966
_diffrn_reflns_limit_h_max 18
_diffrn_reflns_limit_h_min -17
_diffrn_reflns_limit_k_max 16
_diffrn_reflns_limit_k_min -18
_diffrn_reflns_limit_l_max 13
_diffrn_reflns_limit_l_min -13
_diffrn_reflns_number 13770
_diffrn_reflns_point_group_measured_fraction_full 0.999
_diffrn_reflns_point_group_measured_fraction_max 0.966
_diffrn_reflns_theta_full 25.242
_diffrn_reflns_theta_max 27.499
_diffrn_reflns_theta_min 2.701
_diffrn_source 'fine-focus sealed X-ray tube'
_diffrn_source_type 'Enhance (Mo) X-ray Source'
_exptl_absorpt_coefficient_mu 0.100
_exptl_absorpt_correction_T_max 1.00000
_exptl_absorpt_correction_T_min 0.96739
_exptl_absorpt_correction_type multi-scan
_exptl_absorpt_process_details
;
CrysAlisPro 1.171.40.71a (Rigaku Oxford Diffraction, 2020)
Empirical absorption correction using spherical harmonics,
 implemented in SCALE3 ABSPACK scaling algorithm.
;
_exptl_crystal_colour colourless
_exptl_crystal_colour_primary colourless
_exptl_crystal_density_diffrn 1.362
_exptl_crystal_description prism
_exptl_crystal_F_000 864
_exptl_crystal_size_max 0.41
_exptl_crystal_size_mid 0.32
_exptl_crystal_size_min 0.3
_refine_diff_density_max 0.293
_refine_diff_density_min -0.220
_refine_diff_density_rms 0.045
_refine_ls_extinction_method none
_refine_ls_goodness_of_fit_ref 1.022
_refine_ls_hydrogen_treatment mixed
_refine_ls_matrix_type full
_refine_ls_number_parameters 279
_refine_ls_number_reflns 4451
_refine_ls_number_restraints 0
_refine_ls_restrained_S_all 1.022
_refine_ls_R_factor_all 0.0553
_refine_ls_R_factor_gt 0.0415
_refine_ls_shift/su_max 0.000
_refine_ls_shift/su_mean 0.000
_refine_ls_structure_factor_coef Fsqd
_refine_ls_weighting_details 'w=1/[\s^2^(Fo^2^)+(0.0418P)^2^+0.7207P] where P=(Fo^2^+2Fc^2^)/3'
_refine_ls_weighting_scheme calc
_refine_ls_wR_factor_gt 0.0923
_refine_ls_wR_factor_ref 0.0991
_reflns_Friedel_coverage 0.000
_reflns_number_gt 3626
_reflns_number_total 4451
_reflns_threshold_expression 'I > 2\s(I)'
_cod_data_source_file d0ob00693a2.cif
_cod_data_source_block 15893_htk03
_cod_depositor_comments 'Adding full bibliography for 7157540--7157542.cif.'
_cod_database_code 7157541
_shelx_shelxl_version_number 2014/7
_chemical_oxdiff_formula 'C22 H22 N2 O6'
_shelx_space_group_comment
;
The symmetry employed for this shelxl refinement is uniquely defined
by the following loop, which should always be used as a source of
symmetry information in preference to the above space-group names.
They are only intended as comments.
;
_reflns_odcompleteness_completeness 99.86
_reflns_odcompleteness_iscentric 1
_reflns_odcompleteness_theta 26.32
_olex2_refinement_description
;
1. Fixed Uiso
 At 1.2 times of:
  All C(H) groups
 At 1.5 times of:
  All C(H,H,H) groups
2.a Ternary CH refined with riding coordinates:
 C2(H2A)
2.b Aromatic/amide H refined with riding coordinates:
 C7(H7), C10(H10), C17(H17), C14(H14), C9(H9), C16(H16), C8(H8), C15(H15)
2.c Idealised Me refined as rotating group:
 C18(H18A,H18B,H18C), C20(H20A,H20B,H20C), C22(H22A,H22B,H22C), C11(H11A,H11B,
 H11C)
;
_olex2_submission_special_instructions 'No special instructions were received'
_oxdiff_exptl_absorpt_empirical_details
;
Empirical correction (ABSPACK) includes:
- Absorption correction using spherical harmonics
- Frame scaling
;
_oxdiff_exptl_absorpt_empirical_full_max 1.097
_oxdiff_exptl_absorpt_empirical_full_min 0.912

loop_
_space_group_symop_operation_xyz
'x, y, z'
'-x, y+1/2, -z+1/2'
'-x, -y, -z'
'x, -y-1/2, z-1/2'

loop_
_atom_site_label
_atom_site_type_symbol
_atom_site_fract_x
_atom_site_fract_y
_atom_site_fract_z
_atom_site_U_iso_or_equiv
_atom_site_adp_type
_atom_site_occupancy
_atom_site_site_symmetry_order
_atom_site_calc_flag
_atom_site_refinement_flags_posn
_atom_site_refinement_flags_adp
_atom_site_refinement_flags_occupancy
_atom_site_disorder_assembly
_atom_site_disorder_group
O2 O 0.65997(7) 0.33180(7) 0.39204(10) 0.0192(2) Uani 1 1 d . . . . .
O1 O 0.47869(7) 0.34199(7) 0.56080(10) 0.0186(2) Uani 1 1 d . . . . .
O6 O 0.87286(7) 0.55520(7) 0.95719(10) 0.0216(2) Uani 1 1 d . . . . .
O4 O 0.88010(7) 0.56924(7) 0.50822(10) 0.0210(2) Uani 1 1 d . . . . .
O5 O 0.79122(8) 0.69248(8) 0.91236(12) 0.0298(3) Uani 1 1 d . . . . .
N2 N 0.62627(8) 0.46639(8) 0.59036(11) 0.0141(2) Uani 1 1 d . . . . .
N1 N 0.66365(8) 0.51897(8) 0.80780(11) 0.0160(2) Uani 1 1 d . . . . .
O3 O 0.91968(8) 0.63908(9) 0.70561(12) 0.0373(3) Uani 1 1 d . . . . .
C1 C 0.60371(9) 0.48068(9) 0.70905(13) 0.0139(3) Uani 1 1 d . . . . .
C4 C 0.74931(9) 0.55351(10) 0.77665(14) 0.0152(3) Uani 1 1 d . . . . .
C3 C 0.78033(9) 0.53953(10) 0.66127(14) 0.0154(3) Uani 1 1 d . . . . .
C21 C 0.80625(9) 0.61085(10) 0.88670(14) 0.0170(3) Uani 1 1 d . . . . .
C6 C 0.44311(9) 0.38948(10) 0.65867(13) 0.0158(3) Uani 1 1 d . . . . .
C5 C 0.50402(9) 0.45772(10) 0.73139(13) 0.0147(3) Uani 1 1 d . . . . .
C12 C 0.76997(9) 0.36803(10) 0.58007(13) 0.0146(3) Uani 1 1 d . . . . .
C19 C 0.86673(10) 0.58790(10) 0.63112(14) 0.0190(3) Uani 1 1 d . . . . .
C2 C 0.72701(9) 0.46860(10) 0.56651(13) 0.0136(3) Uani 1 1 d . . . . .
H2A H 0.7275 0.4919 0.4753 0.016 Uiso 1 1 calc R . . . .
C7 C 0.35201(10) 0.37082(10) 0.68907(14) 0.0193(3) Uani 1 1 d . . . . .
H7 H 0.3115 0.3242 0.6408 0.023 Uiso 1 1 calc R . . . .
C10 C 0.46965(10) 0.50551(10) 0.83260(14) 0.0186(3) Uani 1 1 d . . . . .
H10 H 0.5099 0.5514 0.8828 0.022 Uiso 1 1 calc R . . . .
C17 C 0.84240(10) 0.34133(10) 0.68181(14) 0.0181(3) Uani 1 1 d . . . . .
H17 H 0.8679 0.3873 0.7460 0.022 Uiso 1 1 calc R . . . .
C13 C 0.73274(9) 0.29918(10) 0.48664(14) 0.0169(3) Uani 1 1 d . . . . .
C14 C 0.76765(10) 0.20593(10) 0.49508(15) 0.0212(3) Uani 1 1 d . . . . .
H14 H 0.7422 0.1595 0.4315 0.025 Uiso 1 1 calc R . . . .
C9 C 0.37847(10) 0.48816(11) 0.86229(14) 0.0226(3) Uani 1 1 d . . . . .
H9 H 0.3562 0.5221 0.9310 0.027 Uiso 1 1 calc R . . . .
C16 C 0.87824(10) 0.24801(11) 0.69120(15) 0.0229(3) Uani 1 1 d . . . . .
H16 H 0.9280 0.2305 0.7609 0.027 Uiso 1 1 calc R . . . .
C8 C 0.32064(10) 0.42051(11) 0.78996(15) 0.0222(3) Uani 1 1 d . . . . .
H8 H 0.2582 0.4078 0.8098 0.027 Uiso 1 1 calc R . . . .
C18 C 0.62390(11) 0.26768(11) 0.28798(15) 0.0242(3) Uani 1 1 d . . . . .
H18A H 0.5711 0.2985 0.2288 0.036 Uiso 1 1 calc GR . . . .
H18B H 0.6000 0.2093 0.3243 0.036 Uiso 1 1 calc GR . . . .
H18C H 0.6758 0.2512 0.2394 0.036 Uiso 1 1 calc GR . . . .
C15 C 0.84063(11) 0.18140(11) 0.59816(16) 0.0239(3) Uani 1 1 d . . . . .
H15 H 0.8649 0.1177 0.6044 0.029 Uiso 1 1 calc R . . . .
C20 C 0.95949(11) 0.61832(11) 0.46414(16) 0.0265(3) Uani 1 1 d . . . . .
H20A H 0.9705 0.5906 0.3810 0.040 Uiso 1 1 calc GR . . . .
H20B H 1.0179 0.6112 0.5299 0.040 Uiso 1 1 calc GR . . . .
H20C H 0.9438 0.6865 0.4517 0.040 Uiso 1 1 calc GR . . . .
C22 C 0.93615(11) 0.60231(12) 1.06311(15) 0.0260(3) Uani 1 1 d . . . . .
H22A H 0.9812 0.6440 1.0268 0.039 Uiso 1 1 calc GR . . . .
H22B H 0.9725 0.5540 1.1197 0.039 Uiso 1 1 calc GR . . . .
H22C H 0.8975 0.6408 1.1144 0.039 Uiso 1 1 calc GR . . . .
C11 C 0.41842(11) 0.27127(11) 0.48775(16) 0.0259(3) Uani 1 1 d . . . . .
H11A H 0.4529 0.2419 0.4231 0.039 Uiso 1 1 calc GR . . . .
H11B H 0.3592 0.3017 0.4427 0.039 Uiso 1 1 calc GR . . . .
H11C H 0.4018 0.2219 0.5475 0.039 Uiso 1 1 calc GR . . . .
H2 H 0.5836(12) 0.4347(12) 0.5306(17) 0.028(5) Uiso 1 1 d . . . . .

loop_
_atom_site_aniso_label
_atom_site_aniso_U_11
_atom_site_aniso_U_22
_atom_site_aniso_U_33
_atom_site_aniso_U_23
_atom_site_aniso_U_13
_atom_site_aniso_U_12
O2 0.0233(5) 0.0179(5) 0.0154(5) -0.0043(4) 0.0005(4) 0.0000(4)
O1 0.0163(5) 0.0198(5) 0.0202(5) -0.0060(4) 0.0046(4) -0.0041(4)
O6 0.0207(5) 0.0217(5) 0.0198(6) -0.0018(4) -0.0045(4) 0.0001(4)
O4 0.0198(5) 0.0240(5) 0.0212(6) -0.0024(4) 0.0097(4) -0.0061(4)
O5 0.0268(6) 0.0220(6) 0.0369(7) -0.0120(5) -0.0053(5) 0.0043(5)
N2 0.0119(5) 0.0167(6) 0.0136(6) -0.0013(5) 0.0019(4) -0.0010(5)
N1 0.0142(6) 0.0189(6) 0.0149(6) -0.0010(5) 0.0029(4) -0.0013(5)
O3 0.0331(6) 0.0538(8) 0.0272(7) -0.0135(6) 0.0112(5) -0.0272(6)
C1 0.0150(6) 0.0127(6) 0.0145(7) 0.0024(5) 0.0035(5) 0.0020(5)
C4 0.0145(6) 0.0144(6) 0.0161(7) 0.0002(5) 0.0009(5) 0.0003(5)
C3 0.0142(6) 0.0153(6) 0.0166(7) 0.0002(5) 0.0023(5) -0.0011(5)
C21 0.0135(6) 0.0204(7) 0.0178(7) -0.0018(6) 0.0049(5) -0.0010(5)
C6 0.0152(6) 0.0166(7) 0.0154(7) 0.0035(6) 0.0018(5) 0.0024(5)
C5 0.0131(6) 0.0175(7) 0.0135(7) 0.0036(5) 0.0021(5) 0.0013(5)
C12 0.0132(6) 0.0170(7) 0.0154(7) 0.0012(5) 0.0077(5) 0.0001(5)
C19 0.0179(7) 0.0206(7) 0.0190(7) -0.0005(6) 0.0047(5) -0.0028(6)
C2 0.0128(6) 0.0162(7) 0.0123(7) 0.0006(5) 0.0035(5) -0.0006(5)
C7 0.0157(7) 0.0215(7) 0.0200(7) 0.0049(6) 0.0009(5) -0.0018(6)
C10 0.0177(7) 0.0222(7) 0.0158(7) 0.0001(6) 0.0024(5) 0.0007(6)
C17 0.0150(6) 0.0224(7) 0.0179(7) 0.0015(6) 0.0063(5) 0.0001(6)
C13 0.0163(6) 0.0200(7) 0.0157(7) 0.0010(6) 0.0065(5) -0.0001(6)
C14 0.0254(7) 0.0181(7) 0.0224(8) -0.0043(6) 0.0110(6) 0.0001(6)
C9 0.0199(7) 0.0318(8) 0.0172(7) 0.0012(6) 0.0067(5) 0.0051(6)
C16 0.0179(7) 0.0280(8) 0.0234(8) 0.0068(6) 0.0053(6) 0.0056(6)
C8 0.0138(7) 0.0320(8) 0.0220(8) 0.0076(7) 0.0063(5) 0.0008(6)
C18 0.0265(8) 0.0240(8) 0.0216(8) -0.0095(6) 0.0022(6) -0.0031(6)
C15 0.0267(8) 0.0192(7) 0.0284(9) 0.0041(6) 0.0125(6) 0.0079(6)
C20 0.0229(8) 0.0293(8) 0.0307(9) -0.0002(7) 0.0140(6) -0.0077(7)
C22 0.0213(7) 0.0339(9) 0.0199(8) -0.0044(7) -0.0046(6) -0.0034(7)
C11 0.0221(8) 0.0261(8) 0.0294(9) -0.0114(7) 0.0040(6) -0.0065(6)

loop_
_atom_type_symbol
_atom_type_description
_atom_type_scat_dispersion_real
_atom_type_scat_dispersion_imag
_atom_type_scat_source
C C 0.0033 0.0016 'International Tables Vol C Tables 4.2.6.8 and 6.1.1.4'
H H 0.0000 0.0000 'International Tables Vol C Tables 4.2.6.8 and 6.1.1.4'
N N 0.0061 0.0033 'International Tables Vol C Tables 4.2.6.8 and 6.1.1.4'
O O 0.0106 0.0060 'International Tables Vol C Tables 4.2.6.8 and 6.1.1.4'

loop_
_geom_angle_atom_site_label_1
_geom_angle_atom_site_label_2
_geom_angle_atom_site_label_3
_geom_angle
_geom_angle_site_symmetry_1
_geom_angle_site_symmetry_3
_geom_angle_publ_flag
C13 O2 C18 117.39(11) . . ?
C6 O1 C11 117.82(11) . . ?
C21 O6 C22 115.81(11) . . ?
C19 O4 C20 116.37(11) . . ?
C1 N2 C2 122.15(11) . . ?
C1 N1 C4 115.26(12) . . ?
N2 C1 C5 118.94(12) . . ?
N1 C1 N2 123.61(12) . . ?
N1 C1 C5 117.37(12) . . ?
N1 C4 C21 112.42(12) . . ?
C3 C4 N1 125.20(12) . . ?
C3 C4 C21 122.38(12) . . ?
C4 C3 C19 121.42(12) . . ?
C4 C3 C2 118.22(12) . . ?
C19 C3 C2 120.28(12) . . ?
O6 C21 C4 109.85(11) . . ?
O5 C21 O6 124.45(13) . . ?
O5 C21 C4 125.58(13) . . ?
O1 C6 C5 117.18(11) . . ?
O1 C6 C7 122.54(12) . . ?
C7 C6 C5 120.27(13) . . ?
C6 C5 C1 124.31(12) . . ?
C10 C5 C1 117.72(12) . . ?
C10 C5 C6 117.95(12) . . ?
C17 C12 C2 123.07(12) . . ?
C17 C12 C13 118.81(13) . . ?
C13 C12 C2 118.10(12) . . ?
O4 C19 C3 111.32(12) . . ?
O3 C19 O4 123.37(13) . . ?
O3 C19 C3 125.30(14) . . ?
N2 C2 C3 106.97(11) . . ?
N2 C2 C12 109.93(11) . . ?
C3 C2 C12 113.55(11) . . ?
C8 C7 C6 119.76(13) . . ?
C9 C10 C5 122.06(14) . . ?
C12 C17 C16 120.95(14) . . ?
O2 C13 C12 114.44(12) . . ?
O2 C13 C14 124.75(13) . . ?
C14 C13 C12 120.79(13) . . ?
C13 C14 C15 119.04(14) . . ?
C8 C9 C10 118.71(14) . . ?
C15 C16 C17 119.29(14) . . ?
C9 C8 C7 121.24(13) . . ?
C16 C15 C14 121.12(14) . . ?

loop_
_geom_bond_atom_site_label_1
_geom_bond_atom_site_label_2
_geom_bond_distance
_geom_bond_site_symmetry_2
_geom_bond_publ_flag
O2 C13 1.3707(17) . ?
O2 C18 1.4273(17) . ?
O1 C6 1.3729(16) . ?
O1 C11 1.4318(17) . ?
O6 C21 1.3358(17) . ?
O6 C22 1.4495(17) . ?
O4 C19 1.3424(17) . ?
O4 C20 1.4459(16) . ?
O5 C21 1.1967(17) . ?
N2 C1 1.3342(18) . ?
N2 C2 1.4769(16) . ?
N1 C1 1.3243(17) . ?
N1 C4 1.3833(17) . ?
O3 C19 1.2114(18) . ?
C1 C5 1.4918(18) . ?
C4 C3 1.3524(19) . ?
C4 C21 1.5085(19) . ?
C3 C19 1.4672(19) . ?
C3 C2 1.5031(18) . ?
C6 C5 1.4114(19) . ?
C6 C7 1.3925(19) . ?
C5 C10 1.395(2) . ?
C12 C2 1.5252(19) . ?
C12 C17 1.3883(19) . ?
C12 C13 1.4015(19) . ?
C7 C8 1.386(2) . ?
C10 C9 1.3875(19) . ?
C17 C16 1.394(2) . ?
C13 C14 1.389(2) . ?
C14 C15 1.394(2) . ?
C9 C8 1.382(2) . ?
C16 C15 1.379(2) . ?
